data_1526631
loop_
_publ_author_name
'Kim, S.-J.'
'Ireland, J.R.'
'Kanatzidis, M.G.'
'Kannewurf, C.R.'

_publ_section_title
;
 Yb5 In2 Sb6: a new rare earth Zintl phase with a narrow band gap
;
_journal_name_full 'Journal of Solid State Chemistry'
_journal_page_first 55
_journal_page_last 61
_journal_volume 155
_journal_year 2000
_chemical_formula_sum 'In2 Sb6 Yb5'
_chemical_name_systematic 'Yb5 In2 Sb6'
_space_group_IT_number 55
_symmetry_space_group_name_Hall '-P 2 2ab'
_symmetry_space_group_name_H-M 'P b a m'
_cell_angle_alpha 90
_cell_angle_beta 90
_cell_angle_gamma 90
_cell_formula_units_Z 2
_cell_length_a 7.3992
_cell_length_b 23.001
_cell_length_c 4.5139
_cell_volume 768.216
_citation_journal_id_ASTM JSSCBI
_cod_data_source_file Kim_JSSCBI_2000_77.cif
_cod_data_source_block In2Sb6Yb5
_cod_original_cell_volume 768.2161
_cod_database_code 1526631

loop_
_symmetry_equiv_pos_as_xyz
x,y,z
-x,-y,z
x+1/2,-y+1/2,-z
-x+1/2,y+1/2,-z
-x,-y,-z
x,y,-z
-x-1/2,y-1/2,z
x-1/2,-y-1/2,z

loop_
_atom_site_label
_atom_site_type_symbol
_atom_site_fract_x
_atom_site_fract_y
_atom_site_fract_z
_atom_site_occupancy
_atom_site_U_iso_or_equiv
Sb3 Sb-2 0.1989 0.9992 0 1 0.0
Yb1 Yb+2 0.9584 0.0895 0.5 1 0.0
Sb2 Sb-3 0.0054 0.1897 0 1 0.0
Sb1 Sb-3 0.5465 0.1369 0.5 1 0.0
In1 In+3 0.3244 0.1202 0 1 0.0
Yb2 Yb+2 0.269 0.2446 0.5 1 0.0
Yb3 Yb+2 0.5 0 0.5 1 0.0
